data_4061495
loop_
_publ_author_name
'Tredget, Cara S.'
'Lawrence, Sally C.'
'Ward, Benjamin D.'
'Howe, Robert G.'
'Cowley, Andrew R.'
'Mountford, Philip'

_publ_section_title
;
A Family of Scandium and Yttrium Tris((trimethylsilyl)methyl) 
Complexes with Neutral N~3~ Donor Ligands
;
_journal_issue 13
_journal_name_full Organometallics
_journal_page_first 3136
_journal_page_last 3148
_journal_paper_doi 10.1021/om050209r
_journal_volume 24
_journal_year 2005
_chemical_formula_moiety ' C6 H15 Cl3 N3 Sc '
_chemical_formula_sum 'C6 H15 Cl3 N3 Sc'
_chemical_formula_weight 280.52
_space_group_IT_number 11
_symmetry_cell_setting monoclinic
_symmetry_space_group_name_Hall '-P 2yb'
_symmetry_space_group_name_H-M 'P 1 21/m 1'
_cell_angle_alpha 90
_cell_angle_beta 118.5146(14)
_cell_angle_gamma 90
_cell_formula_units_Z 2
_cell_length_a 7.5676(2)
_cell_length_b 12.1539(4)
_cell_length_c 7.8780(2)
_cell_measurement_temperature 150
_cell_volume 636.69(3)
_diffrn_ambient_temperature 150
_exptl_crystal_density_diffrn 1.463
_cod_depositor_comments
;
The following automatic conversions were performed:
'_symmetry_cell_setting' value 'Monoclinic' changed to 'monoclinic'
according to '/home/saulius/struct/CIF-dictionaries/cif_core.dic'
dictionary named 'cif_core.dic' version 2.4.1 from 2010-06-29.

Automatic conversion script
Id: cif_fix_enum 1527 2010-12-29 10:47:43Z saulius 
;
_cod_original_sg_symbol_H-M 'P 21/m'
_cod_database_code 4061495

loop_
_symmetry_equiv_pos_as_xyz
x,y,z
-x,-y,-z
-x,y+1/2,-z
x,-y+1/2,z

loop_
_atom_site_label
_atom_site_type_symbol
_atom_site_fract_x
_atom_site_fract_y
_atom_site_fract_z
_atom_site_U_iso_or_equiv
_atom_site_occupancy
_atom_site_adp_type
_atom_site_refinement_flags_posn
_atom_site_refinement_flags_adp
Sc1 Sc 0.22434(4) 0.7500 0.29817(4) 0.0181 1.0000 Uani S T
Cl1 Cl 0.45355(7) 0.7500 0.63579(6) 0.0285 1.0000 Uani S T
Cl2 Cl 0.01655(5) 0.59340(3) 0.24266(6) 0.0379 1.0000 Uani . .
N1 N 0.1828(2) 0.7500 -0.0146(2) 0.0260 1.0000 Uani S T
N2 N 0.44851(14) 0.65478(8) 0.22683(14) 0.0192 1.0000 Uani . .
C1 C 0.30809(19) 0.65124(11) 0.01858(17) 0.0255 1.0000 Uani . .
C2 C 0.5836(2) 0.7500 0.2680(2) 0.0202 1.0000 Uani S T
C3 C 0.0025(4) 0.7500 -0.2050(3) 0.0507 1.0000 Uani S T
C4 C 0.5573(2) 0.55085(11) 0.3014(2) 0.0341 1.0000 Uani . .
H11 H 0.3821 0.6547 -0.0579 0.0321 1.0000 Uiso . .
H12 H 0.2243 0.5830 -0.0163 0.0321 1.0000 Uiso . .
H21 H 0.6910 0.7500 0.4061 0.0253 1.0000 Uiso . .
H22 H 0.6470 0.7500 0.1820 0.0253 1.0000 Uiso . .
H31 H 0.0436 0.7500 -0.3083 0.0550 1.0000 Uiso . .
H32 H -0.0794 0.8172 -0.2182 0.0550 1.0000 Uiso . .
H41 H 0.6411 0.5350 0.2374 0.0462 1.0000 Uiso . .
H42 H 0.6462 0.5570 0.4441 0.0462 1.0000 Uiso . .
H43 H 0.4586 0.4898 0.2736 0.0462 1.0000 Uiso . .

loop_
_atom_site_aniso_label
_atom_site_aniso_U_11
_atom_site_aniso_U_22
_atom_site_aniso_U_33
_atom_site_aniso_U_23
_atom_site_aniso_U_13
_atom_site_aniso_U_12
Sc1 0.01790(19) 0.01631(18) 0.02350(19) 0.0000 0.01273(14) 0.0000
Cl1 0.0379(3) 0.0278(2) 0.0218(2) 0.0000 0.01584(19) 0.0000
Cl2 0.0342(2) 0.0293(2) 0.0581(3) -0.00801(14) 0.02839(18) -0.01350(12)
N1 0.0233(7) 0.0313(8) 0.0198(7) 0.0000 0.0073(6) 0.0000
N2 0.0216(5) 0.0142(5) 0.0249(5) 0.0008(4) 0.0136(4) 0.0013(3)
C1 0.0310(6) 0.0240(6) 0.0251(6) -0.0079(4) 0.0163(5) -0.0052(5)
C2 0.0182(7) 0.0190(7) 0.0261(8) 0.0000 0.0127(6) 0.0000
C3 0.0314(11) 0.0803(19) 0.0257(10) 0.0000 0.0016(9) 0.0000
C4 0.0419(8) 0.0197(6) 0.0538(9) 0.0103(6) 0.0334(7) 0.0104(5)

loop_
_geom_bond_atom_site_label_1
_geom_bond_site_symmetry_1
_geom_bond_atom_site_label_2
_geom_bond_site_symmetry_2
_geom_bond_distance
_geom_bond_publ_flag
Sc1 . Cl1 . 2.3829(5) yes
Sc1 . Cl2 . 2.3727(3) yes
Sc1 . Cl2 4_565 2.3727(3) yes
Sc1 . N1 . 2.3306(15) yes
Sc1 . N2 . 2.3331(9) yes
Sc1 . N2 4_565 2.3331(9) yes
N1 . C1 . 1.4737(16) yes
N1 . C1 4_565 1.4737(16) yes
N1 . C3 . 1.469(2) yes
N2 . C1 . 1.4691(16) yes
N2 . C2 . 1.4739(14) yes
N2 . C4 . 1.4687(16) yes
C1 . H11 . 1.000 no
C1 . H12 . 1.000 no
C2 . H21 . 1.000 no
C2 . H22 . 1.000 no
C3 . H31 . 1.000 no
C3 . H32 . 1.000 no
C3 . H32 4_565 1.000 no
C4 . H41 . 1.000 no
C4 . H42 . 1.000 no
C4 . H43 . 1.000 no
